data_2228658
loop_
_publ_author_name
'Yan, Fan-Yong'
'Liu, Dong-Qing'
'Wen, Jing-Yun'
'Gao, Yun-Ying'
'Li, Ai-Mei'

_publ_section_title
;
 3-[(<i>E</i>)-2-Chloro-3,3,3-trifluoroprop-1-en-1-yl]-<i>N</i>-(2-fluorophenyl)-2,2-dimethylcyclopropane-1-carboxamide
;
_journal_coeditor_code BT5406
_journal_issue 1
_journal_name_full 'Acta Crystallographica Section E'
_journal_page_first o60
_journal_paper_doi 10.1107/S1600536810050464
_journal_volume 67
_journal_year 2011
_chemical_formula_iupac 'C15 H14 Cl F4 N O'
_chemical_formula_moiety 'C15 H14 Cl F4 N O'
_chemical_formula_sum 'C15 H14 Cl F4 N O'
_chemical_formula_weight 335.72
_chemical_melting_point 426
_chemical_name_systematic
;
3-[(<i>E</i>)-2-chloro-3,3,3-trifluoroprop-1-en-1-yl]-<i>N</i>-(2-
fluorophenyl)-2,2-dimethylcyclopropane-1-carboxamide
;
_space_group_IT_number 61
_symmetry_cell_setting orthorhombic
_symmetry_space_group_name_Hall '-P 2ac 2ab'
_symmetry_space_group_name_H-M 'P b c a'
_atom_sites_solution_hydrogens geom
_atom_sites_solution_primary direct
_atom_sites_solution_secondary difmap
_audit_creation_method SHELXL-97
_cell_angle_alpha 90.00
_cell_angle_beta 90.00
_cell_angle_gamma 90.00
_cell_formula_units_Z 8
_cell_length_a 9.4604(19)
_cell_length_b 17.785(4)
_cell_length_c 18.879(4)
_cell_measurement_reflns_used 7273
_cell_measurement_temperature 293(2)
_cell_measurement_theta_max 27.097
_cell_measurement_theta_min 1.573
_cell_volume 3176.5(12)
_computing_cell_refinement 'CrystalClear (Rigaku/MSC, 2005)'
_computing_data_collection 'CrystalClear (Rigaku/MSC, 2005)'
_computing_data_reduction 'CrystalStructure (Rigaku/MSC, 2005)'
_computing_molecular_graphics 'SHELXTL (Sheldrick, 2008)'
_computing_publication_material 'SHELXTL (Sheldrick, 2008)'
_computing_structure_refinement 'SHELXL97 (Sheldrick, 2008)'
_computing_structure_solution 'SHELXS97 (Sheldrick, 2008)'
_diffrn_ambient_temperature 293(2)
_diffrn_detector_area_resol_mean 7.31
_diffrn_measured_fraction_theta_full 0.997
_diffrn_measured_fraction_theta_max 0.997
_diffrn_measurement_device_type 'Rigaku Saturn CCD area-detector'
_diffrn_measurement_method '\w and \f'
_diffrn_radiation_monochromator multilayer
_diffrn_radiation_source 'rotating anode'
_diffrn_radiation_type MoK\a
_diffrn_radiation_wavelength 0.71073
_diffrn_reflns_av_R_equivalents 0.0472
_diffrn_reflns_av_sigmaI/netI 0.0277
_diffrn_reflns_limit_h_max 11
_diffrn_reflns_limit_h_min -12
_diffrn_reflns_limit_k_max 22
_diffrn_reflns_limit_k_min -22
_diffrn_reflns_limit_l_max 24
_diffrn_reflns_limit_l_min -24
_diffrn_reflns_number 28794
_diffrn_reflns_theta_full 27.09
_diffrn_reflns_theta_max 27.09
_diffrn_reflns_theta_min 2.29
_diffrn_standards_decay_% 0
_diffrn_standards_interval_count 0
_diffrn_standards_interval_time 0
_diffrn_standards_number 0
_exptl_absorpt_coefficient_mu 0.281
_exptl_absorpt_correction_T_max 0.9833
_exptl_absorpt_correction_T_min 0.8958
_exptl_absorpt_correction_type multi-scan
_exptl_absorpt_process_details '(CrystalClear; Rigaku/MSC, 2005)'
_exptl_crystal_colour colorles
_exptl_crystal_density_diffrn 1.404
_exptl_crystal_density_method 'not measured'
_exptl_crystal_description block
_exptl_crystal_F_000 1376
_exptl_crystal_size_max 0.40
_exptl_crystal_size_mid 0.06
_exptl_crystal_size_min 0.06
_refine_diff_density_max 0.294
_refine_diff_density_min -0.366
_refine_ls_extinction_coef 0.026(2)
_refine_ls_extinction_expression Fc^*^=kFc[1+0.001xFc^2^\l^3^/sin(2\q)]^-1/4^
_refine_ls_extinction_method 'SHELXL97 (Sheldrick, 2008)'
_refine_ls_goodness_of_fit_ref 1.071
_refine_ls_hydrogen_treatment mixed
_refine_ls_matrix_type full
_refine_ls_number_parameters 206
_refine_ls_number_reflns 3488
_refine_ls_number_restraints 0
_refine_ls_restrained_S_all 1.071
_refine_ls_R_factor_all 0.0612
_refine_ls_R_factor_gt 0.0491
_refine_ls_shift/su_max 0.002
_refine_ls_shift/su_mean 0.000
_refine_ls_structure_factor_coef Fsqd
_refine_ls_weighting_details 'calc w=1/[\s^2^(Fo^2^)+(0.0760P)^2^+0.4356P] where P=(Fo^2^+2Fc^2^)/3'
_refine_ls_weighting_scheme calc
_refine_ls_wR_factor_gt 0.1265
_refine_ls_wR_factor_ref 0.1352
_reflns_number_gt 2848
_reflns_number_total 3488
_reflns_threshold_expression I>2\s(I)
_cod_data_source_file bt5406.cif
_cod_data_source_block I
_cod_original_cell_volume 3176.6(11)
_cod_database_code 2228658
_cod_database_fobs_code 2228658

loop_
_symmetry_equiv_pos_as_xyz
'x, y, z'
'-x+1/2, -y, z+1/2'
'-x, y+1/2, -z+1/2'
'x+1/2, -y+1/2, -z'
'-x, -y, -z'
'x-1/2, y, -z-1/2'
'x, -y-1/2, z-1/2'
'-x-1/2, y-1/2, z'

loop_
_atom_site_type_symbol
_atom_site_label
_atom_site_fract_x
_atom_site_fract_y
_atom_site_fract_z
_atom_site_U_iso_or_equiv
_atom_site_adp_type
_atom_site_calc_flag
_atom_site_refinement_flags
_atom_site_occupancy
_atom_site_disorder_assembly
_atom_site_disorder_group
Cl Cl1 0.66430(6) 0.02672(3) 0.65669(3) 0.0561(2) Uani d . 1 . .
F F1 0.96844(11) 0.16902(7) 0.62274(8) 0.0577(4) Uani d . 1 . .
F F2 0.94356(13) 0.05810(8) 0.58102(6) 0.0598(4) Uani d . 1 . .
F F3 0.96350(13) 0.07416(8) 0.69269(7) 0.0635(4) Uani d . 1 . .
F F4 0.40366(12) 0.33270(7) 0.91926(5) 0.0452(3) Uani d . 1 . .
O O1 0.68587(11) 0.31135(8) 0.71538(6) 0.0373(3) Uani d . 1 . .
N N1 0.49478(14) 0.33592(8) 0.78429(7) 0.0282(3) Uani d . 1 . .
C C1 0.9052(2) 0.10313(12) 0.63426(10) 0.0401(4) Uani d . 1 . .
C C2 0.74897(19) 0.11120(10) 0.64077(8) 0.0337(4) Uani d . 1 . .
C C3 0.68226(17) 0.17637(11) 0.63525(9) 0.0328(4) Uani d . 1 . .
H H3 0.7366 0.2189 0.6261 0.039 Uiso calc R 1 . .
C C4 0.52849(18) 0.18657(11) 0.64248(9) 0.0386(4) Uani d . 1 . .
H H4 0.4742 0.1396 0.6430 0.046 Uiso calc R 1 . .
C C5 0.46665(16) 0.24939(10) 0.68944(9) 0.0341(4) Uani d . 1 . .
H H5 0.3798 0.2355 0.7145 0.041 Uiso calc R 1 . .
C C6 0.45206(18) 0.25234(12) 0.60950(9) 0.0430(5) Uani d . 1 . .
C C7 0.5307(2) 0.31065(14) 0.56767(10) 0.0548(6) Uani d . 1 . .
H H7A 0.6195 0.3211 0.5903 0.082 Uiso calc R 1 . .
H H7B 0.4756 0.3559 0.5654 0.082 Uiso calc R 1 . .
H H7C 0.5474 0.2923 0.5206 0.082 Uiso calc R 1 . .
C C8 0.3042(2) 0.23521(19) 0.58235(12) 0.0703(9) Uani d . 1 . .
H H8A 0.2492 0.2806 0.5819 0.105 Uiso calc R 1 . .
H H8B 0.2600 0.1990 0.6128 0.105 Uiso calc R 1 . .
H H8C 0.3101 0.2153 0.5352 0.105 Uiso calc R 1 . .
C C9 0.56086(16) 0.30093(10) 0.72953(8) 0.0282(4) Uani d . 1 . .
C C10 0.56229(16) 0.38155(10) 0.83544(8) 0.0285(4) Uani d . 1 . .
C C11 0.67353(19) 0.42969(11) 0.82061(11) 0.0412(5) Uani d . 1 . .
H H11 0.7070 0.4341 0.7745 0.049 Uiso calc R 1 . .
C C12 0.7352(2) 0.47147(13) 0.87490(12) 0.0551(6) Uani d . 1 . .
H H12 0.8107 0.5032 0.8648 0.066 Uiso calc R 1 . .
C C13 0.6856(2) 0.46631(14) 0.94352(12) 0.0549(6) Uani d . 1 . .
H H13 0.7279 0.4943 0.9793 0.066 Uiso calc R 1 . .
C C14 0.5738(2) 0.41977(11) 0.95893(10) 0.0442(5) Uani d . 1 . .
H H14 0.5390 0.4162 1.0049 0.053 Uiso calc R 1 . .
C C15 0.51453(18) 0.37860(10) 0.90486(9) 0.0324(4) Uani d . 1 . .
H H1 0.409(2) 0.3269(10) 0.7911(10) 0.035(5) Uiso d . 1 . .

loop_
_atom_site_aniso_label
_atom_site_aniso_U_11
_atom_site_aniso_U_22
_atom_site_aniso_U_33
_atom_site_aniso_U_12
_atom_site_aniso_U_13
_atom_site_aniso_U_23
Cl1 0.0589(4) 0.0450(3) 0.0642(4) -0.0103(2) -0.0033(2) 0.0082(2)
F1 0.0238(6) 0.0608(8) 0.0884(9) 0.0032(5) 0.0063(6) 0.0006(7)
F2 0.0488(7) 0.0748(9) 0.0558(8) 0.0264(7) -0.0004(5) -0.0177(6)
F3 0.0501(7) 0.0913(11) 0.0491(7) 0.0241(7) -0.0169(6) 0.0064(6)
F4 0.0556(7) 0.0478(7) 0.0322(6) -0.0145(5) 0.0126(5) -0.0010(5)
O1 0.0181(6) 0.0575(8) 0.0364(7) -0.0033(5) 0.0027(5) -0.0081(6)
N1 0.0184(7) 0.0400(8) 0.0262(7) -0.0022(6) 0.0015(5) -0.0031(6)
C1 0.0348(10) 0.0474(11) 0.0380(10) 0.0129(8) -0.0050(7) -0.0027(8)
C2 0.0310(9) 0.0411(10) 0.0291(8) -0.0003(7) -0.0025(7) -0.0016(7)
C3 0.0221(8) 0.0419(10) 0.0343(9) 0.0000(7) -0.0020(6) -0.0053(7)
C4 0.0213(8) 0.0515(11) 0.0431(10) -0.0013(7) 0.0015(7) -0.0175(8)
C5 0.0177(7) 0.0528(11) 0.0319(9) -0.0017(7) 0.0010(6) -0.0128(8)
C6 0.0230(8) 0.0756(14) 0.0303(9) 0.0149(8) -0.0067(7) -0.0193(9)
C7 0.0487(12) 0.0853(17) 0.0305(10) 0.0309(12) -0.0013(8) 0.0013(10)
C8 0.0299(10) 0.125(2) 0.0555(13) 0.0254(12) -0.0168(9) -0.0512(15)
C9 0.0204(8) 0.0405(9) 0.0236(8) 0.0000(6) -0.0023(6) 0.0007(7)
C10 0.0243(8) 0.0331(9) 0.0279(8) 0.0008(6) -0.0030(6) -0.0003(6)
C11 0.0318(9) 0.0462(11) 0.0456(10) -0.0094(8) 0.0050(8) -0.0067(9)
C12 0.0365(11) 0.0575(13) 0.0714(15) -0.0153(9) -0.0001(10) -0.0182(11)
C13 0.0454(12) 0.0618(15) 0.0575(14) -0.0002(10) -0.0171(10) -0.0237(11)
C14 0.0522(12) 0.0496(12) 0.0309(10) 0.0064(9) -0.0087(8) -0.0076(8)
C15 0.0336(9) 0.0323(9) 0.0312(8) 0.0005(7) -0.0022(7) 0.0018(7)

loop_
_atom_type_symbol
_atom_type_description
_atom_type_scat_dispersion_real
_atom_type_scat_dispersion_imag
_atom_type_scat_source
C C 0.0033 0.0016 'International Tables Vol C Tables 4.2.6.8 and 6.1.1.4'
H H 0.0000 0.0000 'International Tables Vol C Tables 4.2.6.8 and 6.1.1.4'
N N 0.0061 0.0033 'International Tables Vol C Tables 4.2.6.8 and 6.1.1.4'
O O 0.0106 0.0060 'International Tables Vol C Tables 4.2.6.8 and 6.1.1.4'
F F 0.0171 0.0103 'International Tables Vol C Tables 4.2.6.8 and 6.1.1.4'
Cl Cl 0.1484 0.1585 'International Tables Vol C Tables 4.2.6.8 and 6.1.1.4'

loop_
_geom_angle_atom_site_label_1
_geom_angle_atom_site_label_2
_geom_angle_atom_site_label_3
_geom_angle_site_symmetry_1
_geom_angle_site_symmetry_3
_geom_angle
_geom_angle_publ_flag
C9 N1 C10 . . 125.07(14) ?
C9 N1 H1 . . 118.4(13) ?
C10 N1 H1 . . 116.2(13) ?
F1 C1 F2 . . 106.39(16) ?
F1 C1 F3 . . 106.75(16) ?
F2 C1 F3 . . 106.13(15) ?
F1 C1 C2 . . 111.95(15) ?
F2 C1 C2 . . 112.92(15) ?
F3 C1 C2 . . 112.24(16) ?
C3 C2 C1 . . 123.42(17) ?
C3 C2 Cl1 . . 123.62(14) ?
C1 C2 Cl1 . . 112.96(14) ?
C2 C3 C4 . . 124.87(17) ?
C2 C3 H3 . . 117.6 ?
C4 C3 H3 . . 117.6 ?
C3 C4 C6 . . 122.04(17) ?
C3 C4 C5 . . 121.17(15) ?
C6 C4 C5 . . 59.59(12) ?
C3 C4 H4 . . 114.4 ?
C6 C4 H4 . . 114.4 ?
C5 C4 H4 . . 114.4 ?
C9 C5 C6 . . 122.70(16) ?
C9 C5 C4 . . 120.83(14) ?
C6 C5 C4 . . 59.16(12) ?
C9 C5 H5 . . 114.4 ?
C6 C5 H5 . . 114.4 ?
C4 C5 H5 . . 114.4 ?
C7 C6 C4 . . 121.00(15) ?
C7 C6 C5 . . 120.16(17) ?
C4 C6 C5 . . 61.25(11) ?
C7 C6 C8 . . 114.65(19) ?
C4 C6 C8 . . 115.1(2) ?
C5 C6 C8 . . 114.35(17) ?
C6 C7 H7A . . 109.5 ?
C6 C7 H7B . . 109.5 ?
H7A C7 H7B . . 109.5 ?
C6 C7 H7C . . 109.5 ?
H7A C7 H7C . . 109.5 ?
H7B C7 H7C . . 109.5 ?
C6 C8 H8A . . 109.5 ?
C6 C8 H8B . . 109.5 ?
H8A C8 H8B . . 109.5 ?
C6 C8 H8C . . 109.5 ?
H8A C8 H8C . . 109.5 ?
H8B C8 H8C . . 109.5 ?
O1 C9 N1 . . 122.69(15) ?
O1 C9 C5 . . 124.10(14) ?
N1 C9 C5 . . 113.21(13) ?
C11 C10 C15 . . 117.50(16) ?
C11 C10 N1 . . 124.06(15) ?
C15 C10 N1 . . 118.45(15) ?
C10 C11 C12 . . 119.93(18) ?
C10 C11 H11 . . 120.0 ?
C12 C11 H11 . . 120.0 ?
C13 C12 C11 . . 120.8(2) ?
C13 C12 H12 . . 119.6 ?
C11 C12 H12 . . 119.6 ?
C14 C13 C12 . . 120.01(19) ?
C14 C13 H13 . . 120.0 ?
C12 C13 H13 . . 120.0 ?
C13 C14 C15 . . 118.51(18) ?
C13 C14 H14 . . 120.7 ?
C15 C14 H14 . . 120.7 ?
F4 C15 C14 . . 119.13(16) ?
F4 C15 C10 . . 117.64(14) ?
C14 C15 C10 . . 123.23(17) ?

loop_
_geom_bond_atom_site_label_1
_geom_bond_atom_site_label_2
_geom_bond_site_symmetry_2
_geom_bond_distance
_geom_bond_publ_flag
Cl1 C2 . 1.7291(19) ?
F1 C1 . 1.334(2) ?
F2 C1 . 1.336(2) ?
F3 C1 . 1.337(2) ?
F4 C15 . 1.357(2) ?
O1 C9 . 1.2265(19) ?
N1 C9 . 1.359(2) ?
N1 C10 . 1.414(2) ?
N1 H1 . 0.84(2) ?
C1 C2 . 1.490(3) ?
C2 C3 . 1.324(3) ?
C3 C4 . 1.472(2) ?
C3 H3 . 0.9300 ?
C4 C6 . 1.510(3) ?
C4 C5 . 1.542(2) ?
C4 H4 . 0.9800 ?
C5 C9 . 1.486(2) ?
C5 C6 . 1.516(2) ?
C5 H5 . 0.9800 ?
C6 C7 . 1.501(3) ?
C6 C8 . 1.520(3) ?
C7 H7A . 0.9600 ?
C7 H7B . 0.9600 ?
C7 H7C . 0.9600 ?
C8 H8A . 0.9600 ?
C8 H8B . 0.9600 ?
C8 H8C . 0.9600 ?
C10 C11 . 1.385(2) ?
C10 C15 . 1.387(2) ?
C11 C12 . 1.394(3) ?
C11 H11 . 0.9300 ?
C12 C13 . 1.381(3) ?
C12 H12 . 0.9300 ?
C13 C14 . 1.374(3) ?
C13 H13 . 0.9300 ?
C14 C15 . 1.376(2) ?
C14 H14 . 0.9300 ?

loop_
_geom_hbond_atom_site_label_D
_geom_hbond_atom_site_label_H
_geom_hbond_atom_site_label_A
_geom_hbond_site_symmetry_A
_geom_hbond_distance_DH
_geom_hbond_distance_HA
_geom_hbond_distance_DA
_geom_hbond_angle_DHA
N1 H1 O1 6_557 0.84(2) 2.13(2) 2.9549(18) 167.3(18)

loop_
_geom_torsion_atom_site_label_1
_geom_torsion_atom_site_label_2
_geom_torsion_atom_site_label_3
_geom_torsion_atom_site_label_4
_geom_torsion_site_symmetry_1
_geom_torsion_site_symmetry_2
_geom_torsion_site_symmetry_3
_geom_torsion_site_symmetry_4
_geom_torsion
_geom_torsion_publ_flag
F1 C1 C2 C3 . . . . 0.4(2) ?
F2 C1 C2 C3 . . . . -119.7(2) ?
F3 C1 C2 C3 . . . . 120.38(19) ?
F1 C1 C2 Cl1 . . . . -179.35(13) ?
F2 C1 C2 Cl1 . . . . 60.60(19) ?
F3 C1 C2 Cl1 . . . . -59.32(19) ?
C1 C2 C3 C4 . . . . -179.00(16) ?
Cl1 C2 C3 C4 . . . . 0.7(3) ?
C2 C3 C4 C6 . . . . -156.12(17) ?
C2 C3 C4 C5 . . . . 132.50(19) ?
C3 C4 C5 C9 . . . . -0.8(3) ?
C6 C4 C5 C9 . . . . -112.11(19) ?
C3 C4 C5 C6 . . . . 111.3(2) ?
C3 C4 C6 C7 . . . . -0.1(3) ?
C5 C4 C6 C7 . . . . 109.82(19) ?
C3 C4 C6 C5 . . . . -109.92(18) ?
C3 C4 C6 C8 . . . . 144.87(17) ?
C5 C4 C6 C8 . . . . -105.21(17) ?
C9 C5 C6 C7 . . . . -2.1(3) ?
C4 C5 C6 C7 . . . . -111.14(18) ?
C9 C5 C6 C4 . . . . 109.03(18) ?
C9 C5 C6 C8 . . . . -144.5(2) ?
C4 C5 C6 C8 . . . . 106.4(2) ?
C10 N1 C9 O1 . . . . -6.9(3) ?
C10 N1 C9 C5 . . . . 173.01(15) ?
C6 C5 C9 O1 . . . . -51.2(3) ?
C4 C5 C9 O1 . . . . 19.8(3) ?
C6 C5 C9 N1 . . . . 128.98(16) ?
C4 C5 C9 N1 . . . . -160.06(16) ?
C9 N1 C10 C11 . . . . 36.9(3) ?
C9 N1 C10 C15 . . . . -143.37(17) ?
C15 C10 C11 C12 . . . . 1.5(3) ?
N1 C10 C11 C12 . . . . -178.77(18) ?
C10 C11 C12 C13 . . . . -0.9(3) ?
C11 C12 C13 C14 . . . . -0.2(4) ?
C12 C13 C14 C15 . . . . 0.6(3) ?
C13 C14 C15 F4 . . . . -179.68(19) ?
C13 C14 C15 C10 . . . . 0.2(3) ?
C11 C10 C15 F4 . . . . 178.64(16) ?
N1 C10 C15 F4 . . . . -1.1(2) ?
C11 C10 C15 C14 . . . . -1.2(3) ?
N1 C10 C15 C14 . . . . 179.05(17) ?
